data_7208802
loop_
_publ_author_name
'Turner, David R.'
'Edwards, Alison J.'
'Piltz, Ross O.'

_publ_section_title
;
 Nitrile groups as hydrogen-bond acceptors in a donor-rich
 hydrogen-bonding network
;
_journal_issue 20
_journal_name_full CrystEngComm
_journal_page_first 6447
_journal_paper_doi 10.1039/c2ce26052b
_journal_volume 14
_journal_year 2012
_chemical_formula_moiety 'C H6 N3, C4 H2 N3 O'
_chemical_formula_sum 'C5 H8 N6 O'
_chemical_formula_weight 168.16
_chemical_name_common 'Guanidinium Carbamoyldicyanomethanide'
_space_group_IT_number 14
_symmetry_cell_setting monoclinic
_symmetry_space_group_name_Hall '-P 2ybc'
_symmetry_space_group_name_H-M 'P 1 21/c 1'
_atom_sites_solution_hydrogens difmap
_atom_sites_solution_primary direct
_atom_sites_solution_secondary difmap
_audit_creation_method SHELXL-97
_cell_angle_alpha 90.00
_cell_angle_beta 100.158(2)
_cell_angle_gamma 90.00
_cell_formula_units_Z 4
_cell_length_a 8.8489(7)
_cell_length_b 4.9807(4)
_cell_length_c 18.7046(16)
_cell_measurement_reflns_used 0
_cell_measurement_temperature 123(2)
_cell_volume 811.46(11)
_computing_cell_refinement 'not applicable'
_computing_data_collection
;
MAATEL software for control of the instrument KOALA
;
_computing_data_reduction
;
LAUE1234 (Piltz R.O. 2011)
;
_computing_structure_refinement 'SHELXL-97 (Sheldrick, 1997)'
_computing_structure_solution 'SHELXS-97 (Sheldrick, 1990)'
_diffrn_ambient_temperature 123(2)
_diffrn_measured_fraction_theta_full 0.814
_diffrn_measured_fraction_theta_max 0.814
_diffrn_measurement_device_type 'KOALA Laue '
_diffrn_measurement_method Laue
_diffrn_radiation_monochromator none
_diffrn_radiation_probe neutron
_diffrn_radiation_source 'OPAL nuclear reactor'
_diffrn_radiation_type neutron
_diffrn_radiation_wavelength 0.8-1.6
_diffrn_reflns_av_R_equivalents 0.1143
_diffrn_reflns_av_sigmaI/netI 0.0507
_diffrn_reflns_limit_h_max 10
_diffrn_reflns_limit_h_min -10
_diffrn_reflns_limit_k_max 6
_diffrn_reflns_limit_k_min -6
_diffrn_reflns_limit_l_max 23
_diffrn_reflns_limit_l_min -23
_diffrn_reflns_number 12844
_diffrn_reflns_theta_full 26.43
_diffrn_reflns_theta_max 26.43
_diffrn_reflns_theta_min 4.63
_exptl_absorpt_coefficient_mu none
_exptl_absorpt_correction_type none
_exptl_crystal_colour colourless
_exptl_crystal_density_diffrn 1.376
_exptl_crystal_density_method 'not measured'
_exptl_crystal_description block
_exptl_crystal_F_000 261
_exptl_crystal_size_max 1.20
_exptl_crystal_size_mid 1.00
_exptl_crystal_size_min 1.00
_refine_diff_density_max 0.388
_refine_diff_density_min -0.382
_refine_diff_density_rms 0.095
_refine_ls_extinction_method none
_refine_ls_goodness_of_fit_ref 0.908
_refine_ls_hydrogen_treatment refall
_refine_ls_matrix_type full
_refine_ls_number_parameters 181
_refine_ls_number_reflns 1361
_refine_ls_number_restraints 0
_refine_ls_restrained_S_all 0.908
_refine_ls_R_factor_all 0.0413
_refine_ls_R_factor_gt 0.0271
_refine_ls_shift/su_max 0.000
_refine_ls_shift/su_mean 0.000
_refine_ls_structure_factor_coef Fsqd
_refine_ls_weighting_details 'calc w=1/[\s^2^(Fo^2^)+(0.0338P)^2^+0.1958P] where P=(Fo^2^+2Fc^2^)/3'
_refine_ls_weighting_scheme calc
_refine_ls_wR_factor_gt 0.0543
_refine_ls_wR_factor_ref 0.0579
_reflns_number_gt 1130
_reflns_number_total 1361
_reflns_threshold_expression >2sigma(I)
_cod_data_source_file c2ce26052b.txt
_cod_data_source_block guanN
_cod_original_sg_symbol_H-M P21/c
_cod_database_code 7208802

loop_
_symmetry_equiv_pos_as_xyz
'x, y, z'
'-x, y+1/2, -z+1/2'
'-x, -y, -z'
'x, -y-1/2, z-1/2'

loop_
_atom_site_label
_atom_site_type_symbol
_atom_site_fract_x
_atom_site_fract_y
_atom_site_fract_z
_atom_site_U_iso_or_equiv
_atom_site_adp_type
_atom_site_occupancy
_atom_site_symmetry_multiplicity
_atom_site_calc_flag
O1 O 0.06461(18) 0.7413(3) 0.07432(8) 0.0279(3) Uani 1 1 d
N1 N 0.20599(13) 0.44670(18) 0.02226(5) 0.0256(2) Uani 1 1 d
N2 N 0.59109(11) 0.55064(19) 0.09894(5) 0.0300(2) Uani 1 1 d
N3 N 0.31322(13) 1.15171(19) 0.19581(5) 0.0331(2) Uani 1 1 d
N4 N -0.13393(12) 1.14888(19) 0.11551(5) 0.0286(2) Uani 1 1 d
N5 N -0.08766(11) 0.80257(18) 0.19738(5) 0.0252(2) Uani 1 1 d
N6 N -0.28338(11) 1.10115(18) 0.20388(5) 0.0256(2) Uani 1 1 d
C1 C 0.33264(15) 0.7656(2) 0.10786(6) 0.0201(3) Uani 1 1 d
C2 C 0.47568(14) 0.6533(2) 0.10407(6) 0.0219(3) Uani 1 1 d
C3 C 0.32225(16) 0.9783(2) 0.15552(6) 0.0221(3) Uani 1 1 d
C4 C 0.19395(13) 0.6519(2) 0.06758(5) 0.0196(2) Uani 1 1 d
C5 C -0.17033(14) 1.0164(2) 0.17150(6) 0.0189(3) Uani 1 1 d
H1 H 0.1089(3) 0.3696(5) -0.00763(13) 0.0354(6) Uani 1 1 d
H2 H -0.1267(4) 0.6869(6) 0.23421(16) 0.0445(7) Uani 1 1 d
H3 H -0.3460(4) 1.2598(5) 0.18371(16) 0.0423(7) Uani 1 1 d
H4 H -0.0500(4) 1.0737(6) 0.09108(15) 0.0433(6) Uani 1 1 d
H5 H -0.0153(4) 0.7255(5) 0.16655(15) 0.0396(6) Uani 1 1 d
H6 H -0.3131(4) 0.9883(5) 0.24377(15) 0.0422(6) Uani 1 1 d
H7 H -0.1999(4) 1.3024(6) 0.09431(15) 0.0450(7) Uani 1 1 d
H8 H 0.3071(4) 0.3837(6) 0.01315(16) 0.0460(7) Uani 1 1 d

loop_
_atom_site_aniso_label
_atom_site_aniso_U_11
_atom_site_aniso_U_22
_atom_site_aniso_U_33
_atom_site_aniso_U_23
_atom_site_aniso_U_13
_atom_site_aniso_U_12
O1 0.0150(9) 0.0340(8) 0.0355(7) -0.0100(5) 0.0066(6) 0.0039(5)
N1 0.0214(7) 0.0289(4) 0.0263(4) -0.0078(3) 0.0037(4) 0.0046(4)
N2 0.0193(6) 0.0340(5) 0.0368(5) -0.0033(4) 0.0052(4) 0.0087(4)
N3 0.0442(6) 0.0252(5) 0.0328(4) -0.0076(4) 0.0145(4) 0.0002(4)
N4 0.0313(6) 0.0272(5) 0.0307(4) 0.0063(4) 0.0150(4) 0.0071(4)
N5 0.0235(5) 0.0235(4) 0.0292(4) 0.0039(4) 0.0062(4) 0.0066(4)
N6 0.0245(5) 0.0244(5) 0.0305(4) -0.0001(4) 0.0119(4) 0.0046(4)
C1 0.0163(7) 0.0217(6) 0.0229(5) -0.0022(4) 0.0049(5) 0.0027(4)
C2 0.0165(7) 0.0249(6) 0.0246(5) -0.0010(4) 0.0046(4) 0.0038(5)
C3 0.0249(7) 0.0201(6) 0.0228(5) -0.0015(4) 0.0085(5) 0.0025(4)
C4 0.0166(6) 0.0215(6) 0.0217(5) -0.0010(4) 0.0057(4) 0.0034(4)
C5 0.0186(7) 0.0176(5) 0.0211(5) 0.0004(4) 0.0049(4) 0.0022(4)
H1 0.0270(15) 0.0395(14) 0.0400(12) -0.0110(10) 0.0063(11) -0.0015(11)
H2 0.0509(19) 0.0355(13) 0.0493(14) 0.0144(12) 0.0144(13) 0.0041(13)
H3 0.0381(18) 0.0357(15) 0.0557(16) 0.0023(11) 0.0158(13) 0.0128(12)
H4 0.0411(18) 0.0472(15) 0.0477(14) 0.0038(12) 0.0242(13) 0.0074(13)
H5 0.0339(17) 0.0389(14) 0.0481(14) -0.0001(10) 0.0135(13) 0.0124(11)
H6 0.0408(19) 0.0452(15) 0.0456(14) 0.0049(12) 0.0216(12) 0.0031(12)
H7 0.052(2) 0.0382(14) 0.0458(14) 0.0134(12) 0.0115(13) 0.0141(15)
H8 0.0274(18) 0.0520(17) 0.0584(16) -0.0222(13) 0.0076(13) 0.0092(13)

loop_
_atom_type_symbol
_atom_type_scat_dispersion_real
_atom_type_scat_dispersion_imag
_atom_type_scat_Cromer_Mann_a1
_atom_type_scat_Cromer_Mann_b1
_atom_type_scat_Cromer_Mann_a2
_atom_type_scat_Cromer_Mann_b2
_atom_type_scat_Cromer_Mann_a3
_atom_type_scat_Cromer_Mann_b3
_atom_type_scat_Cromer_Mann_a4
_atom_type_scat_Cromer_Mann_b4
_atom_type_scat_Cromer_Mann_c
_atom_type_scat_source
H 0.0000 0.0000 0.0000 0.0000 0.0000 0.0000 0.0000 0.0000 0.0000 0.0000 -3.7409 'Neutron Data Booklet 2nd Ed July 2003, ILL Table 1.1'
C 0.0000 0.0000 0.0000 0.0000 0.0000 0.0000 0.0000 0.0000 0.0000 0.0000 6.6484 'Neutron Data Booklet 2nd Ed July 2003, ILL Table 1.1'
N 0.0000 0.0000 0.0000 0.0000 0.0000 0.0000 0.0000 0.0000 0.0000 0.0000 9.3600 'Neutron Data Booklet 2nd Ed July 2003, ILL Table 1.1'
O 0.0000 0.0000 0.0000 0.0000 0.0000 0.0000 0.0000 0.0000 0.0000 0.0000 5.8050 'Neutron Data Booklet 2nd Ed July 2003, ILL Table 1.1'

loop_
_geom_angle_atom_site_label_1
_geom_angle_atom_site_label_2
_geom_angle_atom_site_label_3
_geom_angle
C4 N1 H1 118.82(18)
C4 N1 H8 121.58(19)
H1 N1 H8 119.2(2)
C5 N4 H4 118.28(18)
C5 N4 H7 119.2(2)
H4 N4 H7 121.9(2)
C5 N5 H2 118.29(19)
C5 N5 H5 117.31(17)
H2 N5 H5 120.2(2)
C5 N6 H3 119.42(19)
C5 N6 H6 118.57(19)
H3 N6 H6 121.4(3)
C2 C1 C3 119.85(11)
C2 C1 C4 120.86(10)
C3 C1 C4 119.10(11)
N2 C2 C1 176.86(12)
N3 C3 C1 178.96(13)
O1 C4 N1 120.54(12)
O1 C4 C1 121.14(11)
N1 C4 C1 118.32(10)
N6 C5 N4 120.71(10)
N6 C5 N5 119.86(10)
N4 C5 N5 119.37(11)

loop_
_geom_bond_atom_site_label_1
_geom_bond_atom_site_label_2
_geom_bond_distance
O1 C4 1.2548(19)
N1 C4 1.3441(14)
N1 H1 1.014(3)
N1 H8 0.991(4)
N2 C2 1.1611(15)
N3 C3 1.1583(14)
N4 C5 1.3246(14)
N4 H4 1.010(3)
N4 H7 1.001(3)
N5 C5 1.3338(14)
N5 H2 1.005(3)
N5 H5 1.010(3)
N6 C5 1.3265(15)
N6 H3 1.000(3)
N6 H6 1.006(3)
C1 C2 1.3970(17)
C1 C3 1.3981(16)
C1 C4 1.4380(17)
